data_2003185
loop_
_publ_author_name
'Tinant, Bernard'
'Declercq, Jean-Paul'
'Bouillon, Jean-Philippe'

_publ_section_title
;
 Oxime of 1-Methyl-3-trifluoroacetylpyrrolidin-2-one
;
_journal_coden_ASTM ACSCEE
_journal_issue 2
_journal_name_full
;
 Acta Crystallographica, Section C: Crystal Structure Communications
;
_journal_page_first 270
_journal_page_last 272
_journal_paper_doi 10.1107/S0108270194010930
_journal_volume 51
_journal_year 1995
_chemical_formula_analytical ?
_chemical_formula_moiety 'C7 H9 F3 N2 O2'
_chemical_formula_structural ?
_chemical_formula_sum 'C7 H9 F3 N2 O2'
_chemical_formula_weight 210.16
_space_group_IT_number 14
_symmetry_space_group_name_Hall '-P 2yab'
_symmetry_space_group_name_H-M 'P 1 21/a 1'
_cell_angle_alpha 90.00
_cell_angle_beta 99.78(2)
_cell_angle_gamma 90.00
_cell_formula_units_Z 4
_cell_length_a 9.685(3)
_cell_length_b 7.128(2)
_cell_length_c 13.572(4)
_cell_measurement_reflns_used 21
_cell_measurement_temperature 293(2)
_cell_measurement_theta_max 15
_cell_measurement_theta_min 5
_cell_volume 923.3(5)
_diffrn_radiation_type MoK\a
_diffrn_radiation_wavelength 0.71069
_exptl_absorpt_coefficient_mu 0.149
_exptl_crystal_colour colourless
_exptl_crystal_density_diffrn 1.512
_exptl_crystal_density_meas ?
_exptl_crystal_density_method ?
_exptl_crystal_description parallelipiped
_exptl_crystal_size_max 0.36
_exptl_crystal_size_mid 0.32
_exptl_crystal_size_min 0.18
_cod_original_sg_symbol_H-M 'P 21/a'
_cod_database_code 2003185

loop_
_symmetry_equiv_pos_as_xyz
'x, y, z'
'-x+1/2, y+1/2, -z'
'-x, -y, -z'
'x-1/2, -y-1/2, z'

loop_
_atom_site_aniso_label
_atom_site_aniso_U_11
_atom_site_aniso_U_12
_atom_site_aniso_U_13
_atom_site_aniso_U_22
_atom_site_aniso_U_23
_atom_site_aniso_U_33
N1 0.072(2) 0.0047(13) 0.0141(12) 0.0507(15) 0.0086(11) 0.0471(14)
C2 0.0381(12) 0.0010(12) 0.0036(10) 0.049(2) 0.0006(12) 0.0392(13)
C3 0.055(2) -0.0098(14) 0.0095(11) 0.046(2) -0.0037(12) 0.0380(13)
C4 0.111(3) -0.003(2) 0.035(2) 0.042(2) -0.011(2) 0.064(2)
C5 0.119(4) 0.014(2) 0.034(2) 0.049(2) -0.001(2) 0.073(2)
C6 0.121(4) 0.018(3) 0.025(2) 0.087(3) 0.028(2) 0.057(2)
O7 0.0583(13) 0.0193(10) 0.0106(9) 0.0644(14) -0.0016(10) 0.0444(11)
C8 0.056(2) 0.0008(13) 0.0133(12) 0.0392(14) -0.0028(11) 0.0390(14)
N9 0.0535(15) -0.0089(12) 0.0100(11) 0.0451(13) -0.0013(11) 0.0495(13)
O10 0.0551(13) -0.0067(11) 0.0009(10) 0.0570(13) 0.0040(10) 0.0564(13)
C11 0.061(2) -0.0019(15) 0.0148(14) 0.056(2) 0.0055(13) 0.043(2)
F12 0.090(2) 0.056(2) 0.0327(14) 0.164(3) 0.065(2) 0.097(2)
F13 0.101(2) -0.0132(14) 0.0146(14) 0.092(2) 0.0420(14) 0.087(2)
F14 0.210(4) -0.010(2) -0.020(2) 0.079(2) -0.0016(11) 0.0480(13)

loop_
_atom_site_label
_atom_site_occupancy
_atom_site_fract_x
_atom_site_fract_y
_atom_site_fract_z
_atom_site_U_iso_or_equiv
N1 1 0.1506(3) -0.1790(4) 0.3546(2) 0.0561(7)
C2 1 0.1133(3) -0.0089(4) 0.3203(2) 0.0425(7)
C3 1 0.1254(3) -0.0006(4) 0.2097(2) 0.0461(7)
C4 1 0.2059(5) -0.1765(5) 0.1925(3) 0.0699(11)
H4A 1 0.3029(5) -0.1468(5) 0.1895(3) 0.121(7)
H4B 1 0.1645(5) -0.2369(5) 0.1304(3) 0.121(7)
C5 1 0.1961(5) -0.3039(5) 0.2821(3) 0.0780(12)
H5A 1 0.1285(5) -0.4036(5) 0.2635(3) 0.121(7)
H5B 1 0.2864(5) -0.3590(5) 0.3084(3) 0.121(7)
C6 1 0.1376(6) -0.2443(6) 0.4548(3) 0.0871(13)
H6A 1 0.1708(6) -0.3711(6) 0.4634(3) 0.121(7)
H6B 1 0.0411(6) -0.2392(6) 0.4628(3) 0.121(7)
H6C 1 0.1924(6) -0.1653(6) 0.5038(3) 0.121(7)
O7 1 0.0708(2) 0.1153(3) 0.3695(2) 0.0555(6)
C8 1 0.1922(3) 0.1776(4) 0.1806(2) 0.0441(7)
N9 1 0.3044(3) 0.2517(3) 0.2236(2) 0.0492(7)
O10 1 0.3667(2) 0.1507(3) 0.3065(2) 0.0572(6)
C11 1 0.1243(4) 0.2791(5) 0.0882(2) 0.0527(8)
F12 1 0.0112(3) 0.3654(5) 0.0996(2) 0.1152(12)
F13 1 0.2047(3) 0.4091(4) 0.0577(2) 0.0936(9)
F14 1 0.0942(4) 0.1644(4) 0.0121(2) 0.1173(12)
H3 1 0.0272(63) 0.0004(71) 0.1783(39) 0.121(7)
H10 1 0.4569(66) 0.2394(74) 0.3293(36) 0.121(7)
